data_7248913
loop_
_publ_author_name
'Vinodh, Mickey'
'Alshammari, Anwar A.'
'Al-Azemi, Talal F.'

_publ_section_title
;
 Influence of halogen--halogen interactions in the self-assembly of
 pillar[5]arene-based supramolecular polymers
;
_journal_issue 29
_journal_name_full 'RSC Advances'
_journal_page_first 20553
_journal_page_last 20560
_journal_paper_doi 10.1039/D4RA03769C
_journal_volume 14
_journal_year 2024
_chemical_formula_sum 'C53 H66 Cl4 O10'
_chemical_formula_weight 1004.85
_space_group_crystal_system triclinic
_space_group_IT_number 2
_space_group_name_Hall '-P 1'
_space_group_name_H-M_alt 'P -1'
_atom_sites_solution_hydrogens geom
_audit_creation_method SHELXL-2017/1
_audit_update_record
;
2024-03-23 deposited with the CCDC.	2024-06-24 downloaded from the CCDC.
;
_cell_angle_alpha 90.681(2)
_cell_angle_beta 98.012(2)
_cell_angle_gamma 109.405(2)
_cell_formula_units_Z 2
_cell_length_a 10.2873(3)
_cell_length_b 12.1713(4)
_cell_length_c 22.7710(8)
_cell_measurement_reflns_used 7075
_cell_measurement_temperature 296(2)
_cell_measurement_theta_max 66.30
_cell_measurement_theta_min 3.86
_cell_volume 2657.77(15)
_computing_structure_refinement 'SHELXL-2017/1 (Sheldrick, 2017)'
_computing_structure_solution 'SHELXT 2014/5 (Sheldrick, 2014)'
_diffrn_ambient_temperature 296(2)
_diffrn_detector_area_resol_mean 8.3333
_diffrn_measured_fraction_theta_full 0.977
_diffrn_measured_fraction_theta_max 0.977
_diffrn_measurement_device_type 'Bruker APEX-II CCD'
_diffrn_measurement_method '\f and \w scans'
_diffrn_radiation_type CuK\a
_diffrn_radiation_wavelength 1.54178
_diffrn_reflns_av_R_equivalents 0.0357
_diffrn_reflns_av_unetI/netI 0.0393
_diffrn_reflns_Laue_measured_fraction_full 0.977
_diffrn_reflns_Laue_measured_fraction_max 0.977
_diffrn_reflns_limit_h_max 11
_diffrn_reflns_limit_h_min -12
_diffrn_reflns_limit_k_max 14
_diffrn_reflns_limit_k_min -14
_diffrn_reflns_limit_l_max 26
_diffrn_reflns_limit_l_min -27
_diffrn_reflns_number 24970
_diffrn_reflns_point_group_measured_fraction_full 0.977
_diffrn_reflns_point_group_measured_fraction_max 0.977
_diffrn_reflns_theta_full 66.617
_diffrn_reflns_theta_max 66.617
_diffrn_reflns_theta_min 3.858
_exptl_absorpt_coefficient_mu 2.469
_exptl_absorpt_correction_T_max 0.71
_exptl_absorpt_correction_T_min 0.57
_exptl_absorpt_correction_type multi-scan
_exptl_absorpt_process_details
;
SADABS-2016/2 - Bruker AXS area detector scaling and absorption correction
;
_exptl_crystal_colour colourless
_exptl_crystal_density_diffrn 1.256
_exptl_crystal_description Block
_exptl_crystal_F_000 1064
_exptl_crystal_size_max 0.250
_exptl_crystal_size_mid 0.210
_exptl_crystal_size_min 0.150
_refine_diff_density_max 0.526
_refine_diff_density_min -0.456
_refine_diff_density_rms 0.050
_refine_ls_extinction_method none
_refine_ls_goodness_of_fit_ref 1.017
_refine_ls_hydrogen_treatment constr
_refine_ls_matrix_type full
_refine_ls_number_parameters 642
_refine_ls_number_reflns 9182
_refine_ls_number_restraints 70
_refine_ls_restrained_S_all 1.045
_refine_ls_R_factor_all 0.0896
_refine_ls_R_factor_gt 0.0717
_refine_ls_shift/su_max 0.001
_refine_ls_shift/su_mean 0.000
_refine_ls_structure_factor_coef Fsqd
_refine_ls_weighting_details 'w=1/[\s^2^(Fo^2^)+(0.1070P)^2^+1.9540P] where P=(Fo^2^+2Fc^2^)/3'
_refine_ls_weighting_scheme calc
_refine_ls_wR_factor_gt 0.2062
_refine_ls_wR_factor_ref 0.2235
_reflns_Friedel_coverage 0.000
_reflns_number_gt 6770
_reflns_number_total 9182
_reflns_threshold_expression 'I > 2\s(I)'
_cod_data_source_file d4ra03769c2.cif
_cod_data_source_block DPM5_BuCl2
_cod_depositor_comments
;
The following automatic conversions were performed:

data item '_exptl_absorpt_correction_type' value 'Multi-Scan' was
changed to 'multi-scan' in accordance with the
/home/data/users/saulius/crontab/automatic-downloads/rss-feeds/RSC/lib/dictionaries/cif_core.dic
dictionary named 'cif_core.dic' version 2.4.2 last updated on
2011-04-26.

Automatic conversion script
Id: cif_fix_values 8170 2020-07-09 18:12:32Z antanas 
;
_cod_original_cell_volume 2657.76(15)
_cod_database_code 7248913
_shelx_shelxl_version_number 2017/1
_shelx_space_group_comment
;
The symmetry employed for this shelxl refinement is uniquely defined
by the following loop, which should always be used as a source of
symmetry information in preference to the above space-group names.
They are only intended as comments.
;
_shelx_estimated_absorpt_t_min 0.577
_shelx_estimated_absorpt_t_max 0.708

loop_
_space_group_symop_operation_xyz
'x, y, z'
'-x, -y, -z'

loop_
_atom_site_label
_atom_site_type_symbol
_atom_site_fract_x
_atom_site_fract_y
_atom_site_fract_z
_atom_site_U_iso_or_equiv
_atom_site_adp_type
_atom_site_occupancy
_atom_site_site_symmetry_order
_atom_site_calc_flag
_atom_site_refinement_flags_posn
_atom_site_refinement_flags_adp
_atom_site_refinement_flags_occupancy
_atom_site_disorder_assembly
_atom_site_disorder_group
Cl2 Cl 0.6862(2) 0.4988(2) 0.74305(9) 0.1649(7) Uani 1 1 d . . . . .
O2 O 0.6616(2) 0.8931(2) 0.74134(11) 0.0664(6) Uani 1 1 d . . . . .
C2 C 0.3288(3) 0.8545(2) 0.83223(14) 0.0524(7) Uani 1 1 d . . . . .
Cl1 Cl 0.04551(17) 0.52217(16) 0.74924(8) 0.1381(6) Uani 1 1 d . . . . .
O1 O 0.2191(2) 0.8378(2) 0.86381(11) 0.0712(6) Uani 1 1 d . . . . .
C1 C 0.4482(3) 0.8386(2) 0.86287(13) 0.0507(7) Uani 1 1 d . . . . .
O3 O 0.1409(2) 0.81429(19) 0.64015(11) 0.0675(6) Uani 1 1 d . . . . .
C3 C 0.3237(3) 0.8839(2) 0.77351(13) 0.0501(7) Uani 1 1 d . . . . .
H3 H 0.243557 0.894587 0.754022 0.060 Uiso 1 1 calc R U . . .
Cl3 Cl -0.3027(3) 0.9946(2) 0.53894(16) 0.2388(15) Uani 1 1 d . . . . .
O4 O 0.4957(2) 0.6035(2) 0.56693(12) 0.0777(7) Uani 1 1 d . . . . .
C4 C 0.4353(3) 0.8976(2) 0.74323(13) 0.0455(6) Uani 1 1 d . . . . .
Cl4A Cl -0.1196(3) 0.1853(2) 0.98243(13) 0.1110(10) Uani 0.615(5) 1 d D U P A 1
C52A C -0.1719(19) 0.0361(11) 0.9928(6) 0.135(3) Uani 0.615(5) 1 d D U P A 1
H52A H -0.243432 0.014246 1.018242 0.162 Uiso 0.615(5) 1 calc R U P A 1
H52B H -0.207605 -0.009097 0.955080 0.162 Uiso 0.615(5) 1 calc R U P A 1
C53A C -0.0275(12) 0.0152(9) 1.0248(5) 0.119(2) Uani 0.615(5) 1 d D U P A 1
H53A H 0.036861 0.085700 1.046548 0.143 Uiso 0.615(5) 1 calc R U P A 1
H53B H -0.048370 -0.047508 1.051664 0.143 Uiso 0.615(5) 1 calc R U P A 1
Cl4B Cl -0.2080(7) 0.1066(7) 0.9565(3) 0.162(2) Uani 0.385(5) 1 d D U P A 2
C52B C -0.167(3) 0.0253(18) 1.0168(9) 0.120(3) Uani 0.385(5) 1 d D U P A 2
H52C H -0.114143 0.073928 1.052010 0.144 Uiso 0.385(5) 1 calc R U P A 2
H52D H -0.247433 -0.036072 1.026664 0.144 Uiso 0.385(5) 1 calc R U P A 2
C53B C -0.0684(17) -0.0240(13) 0.9777(9) 0.113(3) Uani 0.385(5) 1 d D U P A 2
H53C H -0.101592 -0.108533 0.972394 0.136 Uiso 0.385(5) 1 calc R U P A 2
H53D H -0.060297 0.009832 0.939498 0.136 Uiso 0.385(5) 1 calc R U P A 2
C5 C 0.5540(3) 0.8808(2) 0.77370(14) 0.0489(6) Uani 1 1 d . . . . .
O5 O -0.0399(2) 0.3911(2) 0.57400(11) 0.0682(6) Uani 1 1 d . . . . .
C6 C 0.5601(3) 0.8540(2) 0.83243(14) 0.0538(7) Uani 1 1 d . . . . .
H6 H 0.641499 0.845907 0.852207 0.065 Uiso 1 1 calc R U . . .
O6 O 0.3588(2) 0.1844(2) 0.63623(12) 0.0739(7) Uani 1 1 d . . . . .
C7 C 0.4257(3) 0.9250(2) 0.67851(13) 0.0520(7) Uani 1 1 d . . . . .
H7A H 0.517494 0.970697 0.670191 0.062 Uiso 1 1 calc R U . . .
H7B H 0.365207 0.971206 0.670453 0.062 Uiso 1 1 calc R U . . .
O7 O -0.0810(2) 0.1463(2) 0.74457(10) 0.0625(6) Uani 1 1 d . . . . .
C8 C 0.3691(3) 0.8144(2) 0.63825(12) 0.0445(6) Uani 1 1 d . . . . .
O8 O 0.4476(3) 0.2329(2) 0.86924(11) 0.0767(7) Uani 1 1 d . . . . .
C9 C 0.2262(3) 0.7592(2) 0.62073(13) 0.0480(6) Uani 1 1 d . . . . .
O9 O 0.0798(2) 0.4219(2) 0.93145(12) 0.0761(7) Uani 1 1 d . . . . .
C10 C 0.1770(3) 0.6558(2) 0.58568(12) 0.0497(7) Uani 1 1 d . . . . .
H10 H 0.081549 0.620892 0.573646 0.060 Uiso 1 1 calc R U . . .
O10 O 0.6325(2) 0.6732(2) 0.92244(11) 0.0672(6) Uani 1 1 d . . . . .
C11 C 0.2674(3) 0.6033(2) 0.56816(11) 0.0462(6) Uani 1 1 d . . . . .
C12 C 0.4095(3) 0.6588(3) 0.58534(13) 0.0502(7) Uani 1 1 d . . . . .
C13 C 0.4583(3) 0.7628(2) 0.61911(13) 0.0509(7) Uani 1 1 d . . . . .
H13 H 0.553997 0.799552 0.629373 0.061 Uiso 1 1 calc R U . . .
C14 C 0.2118(3) 0.4884(2) 0.53127(12) 0.0519(7) Uani 1 1 d . . . . .
H14A H 0.278855 0.485667 0.505739 0.062 Uiso 1 1 calc R U . . .
H14B H 0.126012 0.484255 0.506010 0.062 Uiso 1 1 calc R U . . .
C19 C 0.2616(3) 0.2379(2) 0.61968(13) 0.0509(7) Uani 1 1 d . . . . .
C18 C 0.1358(3) 0.1932(2) 0.64190(12) 0.0456(6) Uani 1 1 d . . . . .
C17 C 0.0350(3) 0.2434(2) 0.62598(12) 0.0498(6) Uani 1 1 d . . . . .
H17 H -0.050497 0.213179 0.639428 0.060 Uiso 1 1 calc R U . . .
C16 C 0.0577(3) 0.3380(3) 0.59033(12) 0.0494(6) Uani 1 1 d . . . . .
C15 C 0.1838(3) 0.3835(2) 0.56898(11) 0.0465(6) Uani 1 1 d . . . . .
C20 C 0.2840(3) 0.3316(2) 0.58378(13) 0.0510(7) Uani 1 1 d . . . . .
H20 H 0.368388 0.360332 0.569313 0.061 Uiso 1 1 calc R U . . .
C21 C 0.1104(3) 0.0947(2) 0.68373(13) 0.0502(7) Uani 1 1 d . . . . .
H21A H 0.013083 0.045556 0.675782 0.060 Uiso 1 1 calc R U . . .
H21B H 0.166429 0.047143 0.676477 0.060 Uiso 1 1 calc R U . . .
C22 C 0.1464(3) 0.1406(2) 0.74823(12) 0.0455(6) Uani 1 1 d . . . . .
C23 C 0.0492(3) 0.1679(2) 0.77716(13) 0.0479(6) Uani 1 1 d . . . . .
C26 C 0.3160(3) 0.2077(2) 0.83721(13) 0.0523(7) Uani 1 1 d . . . . .
C25 C 0.2185(3) 0.2353(2) 0.86603(12) 0.0501(7) Uani 1 1 d . . . . .
C24 C 0.0860(3) 0.2142(2) 0.83553(13) 0.0517(7) Uani 1 1 d . . . . .
H24 H 0.019933 0.231262 0.854487 0.062 Uiso 1 1 calc R U . . .
C30 C 0.2171(3) 0.4873(3) 0.92956(13) 0.0551(7) Uani 1 1 d . . . . .
C29 C 0.3088(3) 0.4246(3) 0.92814(12) 0.0512(7) Uani 1 1 d . . . . .
C28 C 0.2587(4) 0.2930(3) 0.92854(13) 0.0589(8) Uani 1 1 d . . . . .
H28A H 0.178590 0.267264 0.949304 0.071 Uiso 1 1 calc R U . . .
H28B H 0.331826 0.268693 0.949952 0.071 Uiso 1 1 calc R U . . .
C27 C 0.2788(3) 0.1605(2) 0.77893(13) 0.0503(7) Uani 1 1 d . . . . .
H27 H 0.344254 0.141979 0.760201 0.060 Uiso 1 1 calc R U . . .
C35 C 0.4535(4) 0.8009(3) 0.92596(14) 0.0586(8) Uani 1 1 d . . . . .
H35A H 0.548373 0.833288 0.946554 0.070 Uiso 1 1 calc R U . . .
H35B H 0.395171 0.831515 0.946548 0.070 Uiso 1 1 calc R U . . .
C34 C 0.4474(3) 0.4865(3) 0.92598(12) 0.0529(7) Uani 1 1 d . . . . .
H34 H 0.509755 0.446161 0.925066 0.063 Uiso 1 1 calc R U . . .
C33 C 0.4961(3) 0.6075(3) 0.92512(12) 0.0515(7) Uani 1 1 d . . . . .
C32 C 0.4043(3) 0.6697(3) 0.92772(12) 0.0519(7) Uani 1 1 d . . . . .
C31 C 0.2658(3) 0.6078(3) 0.92987(13) 0.0557(7) Uani 1 1 d . . . . .
H31 H 0.203791 0.648141 0.931584 0.067 Uiso 1 1 calc R U . . .
C40 C -0.1688(4) 0.3476(4) 0.5955(2) 0.0914(14) Uani 1 1 d . . . . .
H40A H -0.212040 0.266107 0.583656 0.137 Uiso 1 1 calc R U . . .
H40B H -0.228680 0.389319 0.579271 0.137 Uiso 1 1 calc R U . . .
H40C H -0.153265 0.357950 0.638032 0.137 Uiso 1 1 calc R U . . .
C39 C 0.6400(4) 0.6534(4) 0.5870(2) 0.0965(14) Uani 1 1 d . . . . .
H39A H 0.674705 0.729105 0.571698 0.145 Uiso 1 1 calc R U . . .
H39B H 0.687182 0.604228 0.573291 0.145 Uiso 1 1 calc R U . . .
H39C H 0.656399 0.660821 0.629628 0.145 Uiso 1 1 calc R U . . .
C38 C -0.0044(4) 0.7540(4) 0.6300(2) 0.0860(12) Uani 1 1 d . . . . .
H38A H -0.037284 0.744515 0.588090 0.129 Uiso 1 1 calc R U . . .
H38B H -0.050900 0.797797 0.649009 0.129 Uiso 1 1 calc R U . . .
H38C H -0.023673 0.678673 0.646145 0.129 Uiso 1 1 calc R U . . .
C37 C 0.7813(4) 0.8706(4) 0.7693(2) 0.0837(12) Uani 1 1 d . . . . .
H37A H 0.823321 0.923657 0.803616 0.126 Uiso 1 1 calc R U . . .
H37B H 0.846952 0.881011 0.742016 0.126 Uiso 1 1 calc R U . . .
H37C H 0.754699 0.791833 0.781371 0.126 Uiso 1 1 calc R U . . .
C36 C 0.0917(4) 0.8417(5) 0.8328(2) 0.0939(13) Uani 1 1 d . . . . .
H36A H 0.103913 0.919563 0.821067 0.141 Uiso 1 1 calc R U . . .
H36B H 0.021429 0.819532 0.858251 0.141 Uiso 1 1 calc R U . . .
H36C H 0.063479 0.788793 0.798194 0.141 Uiso 1 1 calc R U . . .
C45 C 0.7282(4) 0.6139(4) 0.91690(17) 0.0752(10) Uani 1 1 d . . . . .
H45A H 0.734088 0.568794 0.950847 0.113 Uiso 1 1 calc R U . . .
H45B H 0.818427 0.669734 0.914628 0.113 Uiso 1 1 calc R U . . .
H45C H 0.696768 0.562958 0.881480 0.113 Uiso 1 1 calc R U . . .
C44 C -0.0215(4) 0.4758(4) 0.9175(2) 0.0952(13) Uani 1 1 d . . . . .
H44A H -0.004950 0.539105 0.946301 0.143 Uiso 1 1 calc R U . . .
H44B H -0.112551 0.419806 0.918105 0.143 Uiso 1 1 calc R U . . .
H44C H -0.015999 0.505248 0.878696 0.143 Uiso 1 1 calc R U . . .
C43 C 0.5421(5) 0.1923(5) 0.8467(3) 0.1135(18) Uani 1 1 d . . . . .
H43A H 0.500433 0.109962 0.836611 0.170 Uiso 1 1 calc R U . . .
H43B H 0.623553 0.206517 0.875957 0.170 Uiso 1 1 calc R U . . .
H43C H 0.568128 0.232079 0.811722 0.170 Uiso 1 1 calc R U . . .
C42 C -0.1797(4) 0.1808(4) 0.77056(19) 0.0800(11) Uani 1 1 d . . . . .
H42A H -0.198185 0.140162 0.806004 0.120 Uiso 1 1 calc R U . . .
H42B H -0.264580 0.162203 0.742949 0.120 Uiso 1 1 calc R U . . .
H42C H -0.143228 0.263346 0.780378 0.120 Uiso 1 1 calc R U . . .
C41 C 0.4846(4) 0.2226(4) 0.6118(3) 0.1025(16) Uani 1 1 d . . . . .
H41A H 0.463636 0.216553 0.569244 0.154 Uiso 1 1 calc R U . . .
H41B H 0.539802 0.174780 0.624441 0.154 Uiso 1 1 calc R U . . .
H41C H 0.535689 0.302388 0.625251 0.154 Uiso 1 1 calc R U . . .
C50 C -0.1686(8) 1.0403(5) 0.4958(3) 0.153(3) Uani 1 1 d . . . . .
H50A H -0.206799 1.022045 0.454051 0.183 Uiso 1 1 calc R U . . .
H50B H -0.122712 1.124093 0.501956 0.183 Uiso 1 1 calc R U . . .
C49 C 0.5172(10) 0.4532(8) 0.7403(6) 0.232(5) Uani 1 1 d D . . . .
H49A H 0.476275 0.414428 0.701314 0.279 Uiso 1 1 calc R U . . .
H49B H 0.493911 0.394342 0.769035 0.279 Uiso 1 1 calc R U . . .
C48 C 0.4496(7) 0.5350(6) 0.7505(3) 0.134(2) Uani 1 1 d D . . . .
H48A H 0.475311 0.596042 0.723020 0.160 Uiso 1 1 calc R U . . .
H48B H 0.485865 0.570971 0.790341 0.160 Uiso 1 1 calc R U . . .
C47 C 0.2951(10) 0.4887(7) 0.7445(4) 0.170(3) Uani 1 1 d D . . . .
H47A H 0.258371 0.455115 0.704293 0.204 Uiso 1 1 calc R U . . .
H47B H 0.268967 0.426149 0.771142 0.204 Uiso 1 1 calc R U . . .
C46 C 0.2316(9) 0.5693(8) 0.7564(5) 0.201(4) Uani 1 1 d D . . . .
H46A H 0.260576 0.632392 0.730249 0.241 Uiso 1 1 calc R U . . .
H46B H 0.268837 0.601961 0.796704 0.241 Uiso 1 1 calc R U . . .
C51 C -0.0634(8) 0.9782(5) 0.5136(2) 0.140(3) Uani 1 1 d . . . . .
H51A H -0.037686 0.986764 0.556471 0.168 Uiso 1 1 calc R U . . .
H51B H -0.107790 0.895517 0.502491 0.168 Uiso 1 1 calc R U . . .

loop_
_atom_site_aniso_label
_atom_site_aniso_U_11
_atom_site_aniso_U_22
_atom_site_aniso_U_33
_atom_site_aniso_U_23
_atom_site_aniso_U_13
_atom_site_aniso_U_12
Cl2 0.1216(13) 0.212(2) 0.1693(17) -0.0005(15) 0.0221(11) 0.0680(13)
O2 0.0427(11) 0.0804(15) 0.0809(15) 0.0142(12) 0.0158(10) 0.0240(11)
C2 0.0515(17) 0.0487(16) 0.0617(17) 0.0021(13) 0.0120(13) 0.0218(13)
Cl1 0.1161(11) 0.1550(14) 0.1475(13) 0.0180(11) 0.0235(9) 0.0497(10)
O1 0.0630(14) 0.0950(17) 0.0713(14) 0.0166(12) 0.0230(11) 0.0419(13)
C1 0.0510(16) 0.0403(14) 0.0589(16) -0.0036(12) 0.0030(13) 0.0154(12)
O3 0.0461(12) 0.0632(13) 0.0977(17) -0.0092(12) 0.0060(11) 0.0270(10)
C3 0.0448(15) 0.0429(14) 0.0652(18) 0.0018(12) 0.0053(13) 0.0194(12)
Cl3 0.260(3) 0.1506(18) 0.290(3) 0.024(2) 0.135(3) 0.0111(19)
O4 0.0530(13) 0.0813(16) 0.1025(18) -0.0258(14) 0.0203(12) 0.0253(12)
C4 0.0445(15) 0.0303(12) 0.0613(16) 0.0011(11) 0.0065(12) 0.0126(11)
Cl4A 0.1147(19) 0.0889(16) 0.139(2) 0.0056(13) 0.0445(15) 0.0366(14)
C52A 0.135(5) 0.116(4) 0.145(7) 0.012(5) 0.035(7) 0.026(4)
C53A 0.130(6) 0.099(4) 0.131(6) 0.007(4) 0.042(6) 0.032(5)
Cl4B 0.167(5) 0.161(5) 0.177(5) 0.044(4) 0.026(4) 0.079(4)
C52B 0.124(6) 0.111(5) 0.128(7) 0.006(5) 0.039(7) 0.035(5)
C53B 0.130(7) 0.090(5) 0.125(7) -0.006(5) 0.036(7) 0.038(5)
C5 0.0397(15) 0.0382(13) 0.0670(18) 0.0013(12) 0.0082(12) 0.0109(11)
O5 0.0550(13) 0.0819(15) 0.0800(15) 0.0343(12) 0.0181(11) 0.0354(12)
C6 0.0441(16) 0.0468(15) 0.0684(19) 0.0004(13) -0.0006(13) 0.0163(12)
O6 0.0594(14) 0.0700(14) 0.1097(19) 0.0299(13) 0.0275(13) 0.0382(12)
C7 0.0497(16) 0.0390(14) 0.0677(18) 0.0085(13) 0.0103(13) 0.0149(12)
O7 0.0455(11) 0.0738(14) 0.0689(13) 0.0007(11) 0.0080(10) 0.0215(10)
C8 0.0452(15) 0.0407(14) 0.0512(15) 0.0100(11) 0.0107(11) 0.0174(11)
O8 0.0637(14) 0.0921(17) 0.0815(16) -0.0179(13) -0.0104(12) 0.0452(13)
C9 0.0465(15) 0.0498(15) 0.0548(16) 0.0087(12) 0.0104(12) 0.0242(13)
O9 0.0603(14) 0.0698(15) 0.1055(19) 0.0113(13) 0.0245(13) 0.0269(12)
C10 0.0433(15) 0.0530(16) 0.0526(15) 0.0065(12) 0.0018(12) 0.0179(13)
O10 0.0550(13) 0.0696(14) 0.0783(15) 0.0062(11) 0.0027(11) 0.0256(11)
C11 0.0527(16) 0.0492(15) 0.0393(13) 0.0099(11) 0.0090(11) 0.0196(12)
C12 0.0462(16) 0.0553(16) 0.0563(16) 0.0042(13) 0.0163(12) 0.0230(13)
C13 0.0403(15) 0.0514(16) 0.0611(17) 0.0071(13) 0.0156(12) 0.0121(12)
C14 0.0604(18) 0.0552(16) 0.0402(14) 0.0045(12) 0.0078(12) 0.0195(14)
C19 0.0515(17) 0.0454(15) 0.0602(17) 0.0010(13) 0.0086(13) 0.0219(13)
C18 0.0483(15) 0.0409(14) 0.0466(14) -0.0030(11) 0.0049(11) 0.0148(12)
C17 0.0457(15) 0.0518(16) 0.0517(15) 0.0031(12) 0.0086(12) 0.0156(13)
C16 0.0502(16) 0.0532(16) 0.0478(15) 0.0052(12) 0.0033(12) 0.0230(13)
C15 0.0508(16) 0.0463(15) 0.0411(13) -0.0024(11) 0.0052(11) 0.0155(12)
C20 0.0481(16) 0.0499(16) 0.0549(16) 0.0003(12) 0.0125(12) 0.0146(13)
C21 0.0556(17) 0.0377(14) 0.0571(16) -0.0007(12) 0.0089(13) 0.0156(12)
C22 0.0502(16) 0.0347(13) 0.0541(15) 0.0059(11) 0.0111(12) 0.0161(11)
C23 0.0447(15) 0.0423(14) 0.0586(16) 0.0093(12) 0.0118(12) 0.0156(12)
C26 0.0541(17) 0.0473(15) 0.0606(17) 0.0021(13) 0.0035(13) 0.0259(13)
C25 0.0615(18) 0.0440(14) 0.0500(15) 0.0110(12) 0.0123(13) 0.0229(13)
C24 0.0570(18) 0.0514(16) 0.0537(16) 0.0108(13) 0.0195(13) 0.0228(13)
C30 0.0609(19) 0.0587(18) 0.0506(16) 0.0064(13) 0.0141(13) 0.0243(15)
C29 0.0639(19) 0.0573(17) 0.0378(13) 0.0061(12) 0.0073(12) 0.0276(14)
C28 0.075(2) 0.0600(18) 0.0493(16) 0.0108(13) 0.0116(14) 0.0315(16)
C27 0.0515(16) 0.0452(15) 0.0609(17) 0.0027(12) 0.0108(13) 0.0244(13)
C35 0.0641(19) 0.0543(17) 0.0565(17) -0.0064(13) 0.0010(14) 0.0224(15)
C34 0.0612(19) 0.0614(18) 0.0433(15) 0.0038(12) 0.0031(13) 0.0321(15)
C33 0.0523(17) 0.0628(18) 0.0415(14) 0.0029(12) 0.0006(12) 0.0249(14)
C32 0.0597(18) 0.0556(17) 0.0425(14) -0.0010(12) 0.0016(12) 0.0249(14)
C31 0.0607(19) 0.0586(18) 0.0560(17) 0.0029(13) 0.0099(14) 0.0304(15)
C40 0.069(2) 0.116(3) 0.118(3) 0.057(3) 0.041(2) 0.057(2)
C39 0.056(2) 0.119(3) 0.122(4) -0.034(3) 0.015(2) 0.040(2)
C38 0.049(2) 0.080(2) 0.136(4) -0.004(2) 0.021(2) 0.0284(18)
C37 0.049(2) 0.096(3) 0.117(3) 0.029(2) 0.021(2) 0.0350(19)
C36 0.060(2) 0.139(4) 0.099(3) 0.029(3) 0.029(2) 0.049(3)
C45 0.060(2) 0.096(3) 0.076(2) 0.0038(19) 0.0097(17) 0.036(2)
C44 0.064(2) 0.104(3) 0.125(4) 0.019(3) 0.024(2) 0.034(2)
C43 0.067(3) 0.121(4) 0.156(5) -0.048(3) -0.020(3) 0.053(3)
C42 0.052(2) 0.090(3) 0.104(3) -0.010(2) 0.0092(19) 0.0333(19)
C41 0.067(3) 0.096(3) 0.173(5) 0.049(3) 0.051(3) 0.051(2)
C50 0.228(8) 0.096(4) 0.096(4) 0.020(3) 0.007(5) 0.011(5)
C49 0.181(9) 0.171(8) 0.347(16) -0.060(9) 0.032(9) 0.068(7)
C48 0.126(5) 0.149(6) 0.131(5) 0.012(4) 0.018(4) 0.053(5)
C47 0.192(9) 0.131(6) 0.180(8) -0.020(5) 0.020(6) 0.048(6)
C46 0.184(9) 0.142(7) 0.253(11) -0.027(7) 0.011(8) 0.032(6)
C51 0.219(8) 0.078(3) 0.073(3) 0.004(2) 0.012(4) -0.011(4)

loop_
_atom_type_symbol
_atom_type_description
_atom_type_scat_dispersion_real
_atom_type_scat_dispersion_imag
_atom_type_scat_source
C C 0.0181 0.0091 'International Tables Vol C Tables 4.2.6.8 and 6.1.1.4'
H H 0.0000 0.0000 'International Tables Vol C Tables 4.2.6.8 and 6.1.1.4'
O O 0.0492 0.0322 'International Tables Vol C Tables 4.2.6.8 and 6.1.1.4'
Cl Cl 0.3639 0.7018 'International Tables Vol C Tables 4.2.6.8 and 6.1.1.4'

loop_
_geom_angle_atom_site_label_1
_geom_angle_atom_site_label_2
_geom_angle_atom_site_label_3
_geom_angle
_geom_angle_site_symmetry_1
_geom_angle_site_symmetry_3
_geom_angle_publ_flag
C5 O2 C37 117.9(3) . . ?
O1 C2 C3 123.5(3) . . ?
O1 C2 C1 115.9(3) . . ?
C3 C2 C1 120.6(3) . . ?
C2 O1 C36 117.7(3) . . ?
C6 C1 C2 117.5(3) . . ?
C6 C1 C35 121.0(3) . . ?
C2 C1 C35 121.5(3) . . ?
C9 O3 C38 117.7(3) . . ?
C4 C3 C2 121.5(3) . . ?
C4 C3 H3 119.2 . . ?
C2 C3 H3 119.2 . . ?
C12 O4 C39 117.7(3) . . ?
C3 C4 C5 117.8(3) . . ?
C3 C4 C7 120.7(3) . . ?
C5 C4 C7 121.4(3) . . ?
C53A C52A Cl4A 104.1(10) . . ?
C53A C52A H52A 110.9 . . ?
Cl4A C52A H52A 110.9 . . ?
C53A C52A H52B 110.9 . . ?
Cl4A C52A H52B 110.9 . . ?
H52A C52A H52B 108.9 . . ?
C53A C53A C52A 102.6(13) 2_557 . ?
C53A C53A H53A 111.2 2_557 . ?
C52A C53A H53A 111.2 . . ?
C53A C53A H53B 111.2 2_557 . ?
C52A C53A H53B 111.2 . . ?
H53A C53A H53B 109.2 . . ?
C53B C52B Cl4B 91.5(11) . . ?
C53B C52B H52C 113.4 . . ?
Cl4B C52B H52C 113.4 . . ?
C53B C52B H52D 113.4 . . ?
Cl4B C52B H52D 113.4 . . ?
H52C C52B H52D 110.7 . . ?
C53B C53B C52B 96.6(18) 2_557 . ?
C53B C53B H53C 112.4 2_557 . ?
C52B C53B H53C 112.4 . . ?
C53B C53B H53D 112.4 2_557 . ?
C52B C53B H53D 112.4 . . ?
H53C C53B H53D 110.0 . . ?
C6 C5 O2 123.6(3) . . ?
C6 C5 C4 120.6(3) . . ?
O2 C5 C4 115.8(3) . . ?
C16 O5 C40 117.9(2) . . ?
C5 C6 C1 121.9(3) . . ?
C5 C6 H6 119.1 . . ?
C1 C6 H6 119.1 . . ?
C19 O6 C41 117.8(3) . . ?
C4 C7 C8 111.2(2) . . ?
C4 C7 H7A 109.4 . . ?
C8 C7 H7A 109.4 . . ?
C4 C7 H7B 109.4 . . ?
C8 C7 H7B 109.4 . . ?
H7A C7 H7B 108.0 . . ?
C23 O7 C42 118.1(3) . . ?
C13 C8 C9 117.8(3) . . ?
C13 C8 C7 120.6(3) . . ?
C9 C8 C7 121.6(2) . . ?
C26 O8 C43 118.8(3) . . ?
O3 C9 C10 123.7(3) . . ?
O3 C9 C8 116.0(2) . . ?
C10 C9 C8 120.4(3) . . ?
C30 O9 C44 117.9(3) . . ?
C9 C10 C11 121.3(3) . . ?
C9 C10 H10 119.4 . . ?
C11 C10 H10 119.4 . . ?
C33 O10 C45 118.1(3) . . ?
C10 C11 C12 118.2(3) . . ?
C10 C11 C14 120.7(3) . . ?
C12 C11 C14 121.1(3) . . ?
C13 C12 O4 123.3(3) . . ?
C13 C12 C11 120.4(3) . . ?
O4 C12 C11 116.3(3) . . ?
C12 C13 C8 121.9(3) . . ?
C12 C13 H13 119.0 . . ?
C8 C13 H13 119.0 . . ?
C11 C14 C15 112.7(2) . . ?
C11 C14 H14A 109.0 . . ?
C15 C14 H14A 109.0 . . ?
C11 C14 H14B 109.0 . . ?
C15 C14 H14B 109.0 . . ?
H14A C14 H14B 107.8 . . ?
O6 C19 C20 123.7(3) . . ?
O6 C19 C18 116.1(3) . . ?
C20 C19 C18 120.3(3) . . ?
C17 C18 C19 118.0(3) . . ?
C17 C18 C21 120.2(3) . . ?
C19 C18 C21 121.7(3) . . ?
C18 C17 C16 121.8(3) . . ?
C18 C17 H17 119.1 . . ?
C16 C17 H17 119.1 . . ?
O5 C16 C15 116.5(2) . . ?
O5 C16 C17 123.4(3) . . ?
C15 C16 C17 120.1(3) . . ?
C20 C15 C16 118.2(3) . . ?
C20 C15 C14 120.9(3) . . ?
C16 C15 C14 120.9(3) . . ?
C15 C20 C19 121.6(3) . . ?
C15 C20 H20 119.2 . . ?
C19 C20 H20 119.2 . . ?
C22 C21 C18 111.6(2) . . ?
C22 C21 H21A 109.3 . . ?
C18 C21 H21A 109.3 . . ?
C22 C21 H21B 109.3 . . ?
C18 C21 H21B 109.3 . . ?
H21A C21 H21B 108.0 . . ?
C27 C22 C23 118.6(3) . . ?
C27 C22 C21 120.4(2) . . ?
C23 C22 C21 121.0(3) . . ?
O7 C23 C24 123.7(3) . . ?
O7 C23 C22 116.2(3) . . ?
C24 C23 C22 120.1(3) . . ?
O8 C26 C27 123.8(3) . . ?
O8 C26 C25 116.2(3) . . ?
C27 C26 C25 120.0(3) . . ?
C24 C25 C26 118.6(3) . . ?
C24 C25 C28 120.3(3) . . ?
C26 C25 C28 121.0(3) . . ?
C25 C24 C23 121.4(3) . . ?
C25 C24 H24 119.3 . . ?
C23 C24 H24 119.3 . . ?
O9 C30 C31 123.6(3) . . ?
O9 C30 C29 116.0(3) . . ?
C31 C30 C29 120.3(3) . . ?
C34 C29 C30 118.0(3) . . ?
C34 C29 C28 120.5(3) . . ?
C30 C29 C28 121.4(3) . . ?
C29 C28 C25 111.9(2) . . ?
C29 C28 H28A 109.2 . . ?
C25 C28 H28A 109.2 . . ?
C29 C28 H28B 109.2 . . ?
C25 C28 H28B 109.2 . . ?
H28A C28 H28B 107.9 . . ?
C22 C27 C26 121.3(3) . . ?
C22 C27 H27 119.3 . . ?
C26 C27 H27 119.3 . . ?
C32 C35 C1 111.7(2) . . ?
C32 C35 H35A 109.3 . . ?
C1 C35 H35A 109.3 . . ?
C32 C35 H35B 109.3 . . ?
C1 C35 H35B 109.3 . . ?
H35A C35 H35B 107.9 . . ?
C29 C34 C33 121.7(3) . . ?
C29 C34 H34 119.2 . . ?
C33 C34 H34 119.2 . . ?
O10 C33 C34 124.1(3) . . ?
O10 C33 C32 116.0(3) . . ?
C34 C33 C32 119.9(3) . . ?
C31 C32 C33 118.3(3) . . ?
C31 C32 C35 120.4(3) . . ?
C33 C32 C35 121.2(3) . . ?
C32 C31 C30 121.6(3) . . ?
C32 C31 H31 119.2 . . ?
C30 C31 H31 119.2 . . ?
O5 C40 H40A 109.5 . . ?
O5 C40 H40B 109.5 . . ?
H40A C40 H40B 109.5 . . ?
O5 C40 H40C 109.5 . . ?
H40A C40 H40C 109.5 . . ?
H40B C40 H40C 109.5 . . ?
O4 C39 H39A 109.5 . . ?
O4 C39 H39B 109.5 . . ?
H39A C39 H39B 109.5 . . ?
O4 C39 H39C 109.5 . . ?
H39A C39 H39C 109.5 . . ?
H39B C39 H39C 109.5 . . ?
O3 C38 H38A 109.5 . . ?
O3 C38 H38B 109.5 . . ?
H38A C38 H38B 109.5 . . ?
O3 C38 H38C 109.5 . . ?
H38A C38 H38C 109.5 . . ?
H38B C38 H38C 109.5 . . ?
O2 C37 H37A 109.5 . . ?
O2 C37 H37B 109.5 . . ?
H37A C37 H37B 109.5 . . ?
O2 C37 H37C 109.5 . . ?
H37A C37 H37C 109.5 . . ?
H37B C37 H37C 109.5 . . ?
O1 C36 H36A 109.5 . . ?
O1 C36 H36B 109.5 . . ?
H36A C36 H36B 109.5 . . ?
O1 C36 H36C 109.5 . . ?
H36A C36 H36C 109.5 . . ?
H36B C36 H36C 109.5 . . ?
O10 C45 H45A 109.5 . . ?
O10 C45 H45B 109.5 . . ?
H45A C45 H45B 109.5 . . ?
O10 C45 H45C 109.5 . . ?
H45A C45 H45C 109.5 . . ?
H45B C45 H45C 109.5 . . ?
O9 C44 H44A 109.5 . . ?
O9 C44 H44B 109.5 . . ?
H44A C44 H44B 109.5 . . ?
O9 C44 H44C 109.5 . . ?
H44A C44 H44C 109.5 . . ?
H44B C44 H44C 109.5 . . ?
O8 C43 H43A 109.5 . . ?
O8 C43 H43B 109.5 . . ?
H43A C43 H43B 109.5 . . ?
O8 C43 H43C 109.5 . . ?
H43A C43 H43C 109.5 . . ?
H43B C43 H43C 109.5 . . ?
O7 C42 H42A 109.5 . . ?
O7 C42 H42B 109.5 . . ?
H42A C42 H42B 109.5 . . ?
O7 C42 H42C 109.5 . . ?
H42A C42 H42C 109.5 . . ?
H42B C42 H42C 109.5 . . ?
O6 C41 H41A 109.5 . . ?
O6 C41 H41B 109.5 . . ?
H41A C41 H41B 109.5 . . ?
O6 C41 H41C 109.5 . . ?
H41A C41 H41C 109.5 . . ?
H41B C41 H41C 109.5 . . ?
C51 C50 Cl3 109.2(4) . . ?
C51 C50 H50A 109.8 . . ?
Cl3 C50 H50A 109.8 . . ?
C51 C50 H50B 109.8 . . ?
Cl3 C50 H50B 109.8 . . ?
H50A C50 H50B 108.3 . . ?
C48 C49 Cl2 119.4(7) . . ?
C48 C49 H49A 107.5 . . ?
Cl2 C49 H49A 107.5 . . ?
C48 C49 H49B 107.5 . . ?
Cl2 C49 H49B 107.5 . . ?
H49A C49 H49B 107.0 . . ?
C49 C48 C47 116.7(7) . . ?
C49 C48 H48A 108.1 . . ?
C47 C48 H48A 108.1 . . ?
C49 C48 H48B 108.1 . . ?
C47 C48 H48B 108.1 . . ?
H48A C48 H48B 107.3 . . ?
C46 C47 C48 115.8(7) . . ?
C46 C47 H47A 108.3 . . ?
C48 C47 H47A 108.3 . . ?
C46 C47 H47B 108.3 . . ?
C48 C47 H47B 108.3 . . ?
H47A C47 H47B 107.4 . . ?
C47 C46 Cl1 119.0(7) . . ?
C47 C46 H46A 107.6 . . ?
Cl1 C46 H46A 107.6 . . ?
C47 C46 H46B 107.6 . . ?
Cl1 C46 H46B 107.6 . . ?
H46A C46 H46B 107.0 . . ?
C51 C51 C50 113.9(7) 2_576 . ?
C51 C51 H51A 108.8 2_576 . ?
C50 C51 H51A 108.8 . . ?
C51 C51 H51B 108.8 2_576 . ?
C50 C51 H51B 108.8 . . ?
H51A C51 H51B 107.7 . . ?

loop_
_geom_bond_atom_site_label_1
_geom_bond_atom_site_label_2
_geom_bond_distance
_geom_bond_site_symmetry_2
_geom_bond_publ_flag
Cl2 C49 1.632(9) . ?
O2 C5 1.382(4) . ?
O2 C37 1.417(4) . ?
C2 O1 1.381(4) . ?
C2 C3 1.387(4) . ?
C2 C1 1.398(4) . ?
Cl1 C46 1.789(9) . ?
O1 C36 1.415(5) . ?
C1 C6 1.387(4) . ?
C1 C35 1.513(4) . ?
O3 C9 1.381(3) . ?
O3 C38 1.413(4) . ?
C3 C4 1.384(4) . ?
C3 H3 0.9300 . ?
Cl3 C50 1.749(7) . ?
O4 C12 1.381(3) . ?
O4 C39 1.409(5) . ?
C4 C5 1.396(4) . ?
C4 C7 1.512(4) . ?
Cl4A C52A 1.744(12) . ?
C52A C53A 1.66(2) . ?
C52A H52A 0.9700 . ?
C52A H52B 0.9700 . ?
C53A C53A 1.43(2) 2_557 ?
C53A H53A 0.9700 . ?
C53A H53B 0.9700 . ?
Cl4B C52B 1.787(15) . ?
C52B C53B 1.68(3) . ?
C52B H52C 0.9700 . ?
C52B H52D 0.9700 . ?
C53B C53B 1.55(3) 2_557 ?
C53B H53C 0.9700 . ?
C53B H53D 0.9700 . ?
C5 C6 1.378(4) . ?
O5 C16 1.377(3) . ?
O5 C40 1.413(4) . ?
C6 H6 0.9300 . ?
O6 C19 1.378(3) . ?
O6 C41 1.416(4) . ?
C7 C8 1.514(4) . ?
C7 H7A 0.9700 . ?
C7 H7B 0.9700 . ?
O7 C23 1.378(3) . ?
O7 C42 1.415(4) . ?
C8 C13 1.383(4) . ?
C8 C9 1.395(4) . ?
O8 C26 1.379(4) . ?
O8 C43 1.381(5) . ?
C9 C10 1.385(4) . ?
O9 C30 1.379(4) . ?
O9 C44 1.408(5) . ?
C10 C11 1.387(4) . ?
C10 H10 0.9300 . ?
O10 C33 1.376(4) . ?
O10 C45 1.418(4) . ?
C11 C12 1.387(4) . ?
C11 C14 1.515(4) . ?
C12 C13 1.376(4) . ?
C13 H13 0.9300 . ?
C14 C15 1.517(4) . ?
C14 H14A 0.9700 . ?
C14 H14B 0.9700 . ?
C19 C20 1.387(4) . ?
C19 C18 1.396(4) . ?
C18 C17 1.379(4) . ?
C18 C21 1.517(4) . ?
C17 C16 1.391(4) . ?
C17 H17 0.9300 . ?
C16 C15 1.390(4) . ?
C15 C20 1.384(4) . ?
C20 H20 0.9300 . ?
C21 C22 1.516(4) . ?
C21 H21A 0.9700 . ?
C21 H21B 0.9700 . ?
C22 C27 1.383(4) . ?
C22 C23 1.394(4) . ?
C23 C24 1.388(4) . ?
C26 C27 1.390(4) . ?
C26 C25 1.397(4) . ?
C25 C24 1.381(4) . ?
C25 C28 1.520(4) . ?
C24 H24 0.9300 . ?
C30 C31 1.383(4) . ?
C30 C29 1.400(4) . ?
C29 C34 1.382(4) . ?
C29 C28 1.511(4) . ?
C28 H28A 0.9700 . ?
C28 H28B 0.9700 . ?
C27 H27 0.9300 . ?
C35 C32 1.509(4) . ?
C35 H35A 0.9700 . ?
C35 H35B 0.9700 . ?
C34 C33 1.391(4) . ?
C34 H34 0.9300 . ?
C33 C32 1.399(4) . ?
C32 C31 1.381(4) . ?
C31 H31 0.9300 . ?
C40 H40A 0.9600 . ?
C40 H40B 0.9600 . ?
C40 H40C 0.9600 . ?
C39 H39A 0.9600 . ?
C39 H39B 0.9600 . ?
C39 H39C 0.9600 . ?
C38 H38A 0.9600 . ?
C38 H38B 0.9600 . ?
C38 H38C 0.9600 . ?
C37 H37A 0.9600 . ?
C37 H37B 0.9600 . ?
C37 H37C 0.9600 . ?
C36 H36A 0.9600 . ?
C36 H36B 0.9600 . ?
C36 H36C 0.9600 . ?
C45 H45A 0.9600 . ?
C45 H45B 0.9600 . ?
C45 H45C 0.9600 . ?
C44 H44A 0.9600 . ?
C44 H44B 0.9600 . ?
C44 H44C 0.9600 . ?
C43 H43A 0.9600 . ?
C43 H43B 0.9600 . ?
C43 H43C 0.9600 . ?
C42 H42A 0.9600 . ?
C42 H42B 0.9600 . ?
C42 H42C 0.9600 . ?
C41 H41A 0.9600 . ?
C41 H41B 0.9600 . ?
C41 H41C 0.9600 . ?
C50 C51 1.529(10) . ?
C50 H50A 0.9700 . ?
C50 H50B 0.9700 . ?
C49 C48 1.424(7) . ?
C49 H49A 0.9700 . ?
C49 H49B 0.9700 . ?
C48 C47 1.484(10) . ?
C48 H48A 0.9700 . ?
C48 H48B 0.9700 . ?
C47 C46 1.389(7) . ?
C47 H47A 0.9700 . ?
C47 H47B 0.9700 . ?
C46 H46A 0.9700 . ?
C46 H46B 0.9700 . ?
C51 C51 1.463(13) 2_576 ?
C51 H51A 0.9700 . ?
C51 H51B 0.9700 . ?

loop_
_geom_torsion_atom_site_label_1
_geom_torsion_atom_site_label_2
_geom_torsion_atom_site_label_3
_geom_torsion_atom_site_label_4
_geom_torsion
_geom_torsion_site_symmetry_1
_geom_torsion_site_symmetry_2
_geom_torsion_site_symmetry_3
_geom_torsion_site_symmetry_4
_geom_torsion_publ_flag
C3 C2 O1 C36 5.2(5) . . . . ?
C1 C2 O1 C36 -173.9(3) . . . . ?
O1 C2 C1 C6 179.6(2) . . . . ?
C3 C2 C1 C6 0.4(4) . . . . ?
O1 C2 C1 C35 2.2(4) . . . . ?
C3 C2 C1 C35 -177.0(3) . . . . ?
O1 C2 C3 C4 -178.7(3) . . . . ?
C1 C2 C3 C4 0.4(4) . . . . ?
C2 C3 C4 C5 0.1(4) . . . . ?
C2 C3 C4 C7 177.6(2) . . . . ?
Cl4A C52A C53A C53A -92.8(11) . . . 2_557 ?
Cl4B C52B C53B C53B 122.0(16) . . . 2_557 ?
C37 O2 C5 C6 3.5(4) . . . . ?
C37 O2 C5 C4 -176.6(3) . . . . ?
C3 C4 C5 C6 -1.4(4) . . . . ?
C7 C4 C5 C6 -178.9(2) . . . . ?
C3 C4 C5 O2 178.7(2) . . . . ?
C7 C4 C5 O2 1.2(4) . . . . ?
O2 C5 C6 C1 -177.8(3) . . . . ?
C4 C5 C6 C1 2.3(4) . . . . ?
C2 C1 C6 C5 -1.7(4) . . . . ?
C35 C1 C6 C5 175.7(3) . . . . ?
C3 C4 C7 C8 -89.3(3) . . . . ?
C5 C4 C7 C8 88.2(3) . . . . ?
C4 C7 C8 C13 -90.3(3) . . . . ?
C4 C7 C8 C9 87.7(3) . . . . ?
C38 O3 C9 C10 8.4(5) . . . . ?
C38 O3 C9 C8 -171.9(3) . . . . ?
C13 C8 C9 O3 -179.2(2) . . . . ?
C7 C8 C9 O3 2.8(4) . . . . ?
C13 C8 C9 C10 0.4(4) . . . . ?
C7 C8 C9 C10 -177.6(3) . . . . ?
O3 C9 C10 C11 -179.0(3) . . . . ?
C8 C9 C10 C11 1.4(4) . . . . ?
C9 C10 C11 C12 -1.7(4) . . . . ?
C9 C10 C11 C14 178.3(2) . . . . ?
C39 O4 C12 C13 3.9(5) . . . . ?
C39 O4 C12 C11 -175.8(3) . . . . ?
C10 C11 C12 C13 0.3(4) . . . . ?
C14 C11 C12 C13 -179.7(3) . . . . ?
C10 C11 C12 O4 -180.0(3) . . . . ?
C14 C11 C12 O4 0.0(4) . . . . ?
O4 C12 C13 C8 -178.2(3) . . . . ?
C11 C12 C13 C8 1.5(4) . . . . ?
C9 C8 C13 C12 -1.9(4) . . . . ?
C7 C8 C13 C12 176.2(3) . . . . ?
C10 C11 C14 C15 -89.9(3) . . . . ?
C12 C11 C14 C15 90.1(3) . . . . ?
C41 O6 C19 C20 -4.4(5) . . . . ?
C41 O6 C19 C18 176.4(3) . . . . ?
O6 C19 C18 C17 -179.4(3) . . . . ?
C20 C19 C18 C17 1.4(4) . . . . ?
O6 C19 C18 C21 2.3(4) . . . . ?
C20 C19 C18 C21 -176.9(3) . . . . ?
C19 C18 C17 C16 -1.9(4) . . . . ?
C21 C18 C17 C16 176.4(3) . . . . ?
C40 O5 C16 C15 -179.4(3) . . . . ?
C40 O5 C16 C17 0.9(5) . . . . ?
C18 C17 C16 O5 -179.4(3) . . . . ?
C18 C17 C16 C15 1.0(4) . . . . ?
O5 C16 C15 C20 -179.2(3) . . . . ?
C17 C16 C15 C20 0.5(4) . . . . ?
O5 C16 C15 C14 1.8(4) . . . . ?
C17 C16 C15 C14 -178.5(3) . . . . ?
C11 C14 C15 C20 -93.5(3) . . . . ?
C11 C14 C15 C16 85.5(3) . . . . ?
C16 C15 C20 C19 -1.0(4) . . . . ?
C14 C15 C20 C19 178.1(3) . . . . ?
O6 C19 C20 C15 -179.1(3) . . . . ?
C18 C19 C20 C15 0.0(4) . . . . ?
C17 C18 C21 C22 -84.8(3) . . . . ?
C19 C18 C21 C22 93.5(3) . . . . ?
C18 C21 C22 C27 -91.5(3) . . . . ?
C18 C21 C22 C23 86.0(3) . . . . ?
C42 O7 C23 C24 4.7(4) . . . . ?
C42 O7 C23 C22 -175.3(3) . . . . ?
C27 C22 C23 O7 -179.9(2) . . . . ?
C21 C22 C23 O7 2.5(4) . . . . ?
C27 C22 C23 C24 0.1(4) . . . . ?
C21 C22 C23 C24 -177.5(2) . . . . ?
C43 O8 C26 C27 -11.2(5) . . . . ?
C43 O8 C26 C25 170.6(4) . . . . ?
O8 C26 C25 C24 178.6(3) . . . . ?
C27 C26 C25 C24 0.3(4) . . . . ?
O8 C26 C25 C28 1.6(4) . . . . ?
C27 C26 C25 C28 -176.6(3) . . . . ?
C26 C25 C24 C23 -0.9(4) . . . . ?
C28 C25 C24 C23 176.1(3) . . . . ?
O7 C23 C24 C25 -179.3(3) . . . . ?
C22 C23 C24 C25 0.7(4) . . . . ?
C44 O9 C30 C31 17.1(5) . . . . ?
C44 O9 C30 C29 -163.9(3) . . . . ?
O9 C30 C29 C34 179.7(3) . . . . ?
C31 C30 C29 C34 -1.2(4) . . . . ?
O9 C30 C29 C28 0.1(4) . . . . ?
C31 C30 C29 C28 179.2(3) . . . . ?
C34 C29 C28 C25 -87.3(3) . . . . ?
C30 C29 C28 C25 92.3(3) . . . . ?
C24 C25 C28 C29 -86.1(3) . . . . ?
C26 C25 C28 C29 90.8(3) . . . . ?
C23 C22 C27 C26 -0.6(4) . . . . ?
C21 C22 C27 C26 177.0(3) . . . . ?
O8 C26 C27 C22 -177.8(3) . . . . ?
C25 C26 C27 C22 0.4(4) . . . . ?
C6 C1 C35 C32 -87.8(3) . . . . ?
C2 C1 C35 C32 89.5(3) . . . . ?
C30 C29 C34 C33 -0.1(4) . . . . ?
C28 C29 C34 C33 179.5(3) . . . . ?
C45 O10 C33 C34 3.6(4) . . . . ?
C45 O10 C33 C32 -177.1(3) . . . . ?
C29 C34 C33 O10 -179.4(3) . . . . ?
C29 C34 C33 C32 1.3(4) . . . . ?
O10 C33 C32 C31 179.4(2) . . . . ?
C34 C33 C32 C31 -1.3(4) . . . . ?
O10 C33 C32 C35 1.6(4) . . . . ?
C34 C33 C32 C35 -179.1(3) . . . . ?
C1 C35 C32 C31 -91.5(3) . . . . ?
C1 C35 C32 C33 86.3(3) . . . . ?
C33 C32 C31 C30 0.0(4) . . . . ?
C35 C32 C31 C30 177.8(3) . . . . ?
O9 C30 C31 C32 -179.8(3) . . . . ?
C29 C30 C31 C32 1.2(5) . . . . ?
Cl2 C49 C48 C47 177.2(7) . . . . ?
C49 C48 C47 C46 178.2(9) . . . . ?
C48 C47 C46 Cl1 179.1(6) . . . . ?
Cl3 C50 C51 C51 -171.8(5) . . . 2_576 ?
